data_7006290
loop_
_publ_author_name
'Bertke, Jeffrey A.'
'Bunge, Scott D.'

_publ_section_title
;
 Stable analogs of the uranyl ion containing
 1,1,3,3-tetramethylguanidine.
;
_journal_issue 41
_journal_name_full 'Dalton transactions (Cambridge, England : 2003)'
_journal_page_first 4647
_journal_page_last 4649
_journal_paper_doi 10.1039/b712054k
_journal_year 2007
_chemical_formula_sum 'C10 H26 Cl2 N6 O2 U'
_chemical_formula_weight 571.30
_chemical_name_common '(1) (UO2Cl2HTMG2)'
_chemical_name_systematic
;
?
;
_space_group_IT_number 14
_symmetry_cell_setting monoclinic
_symmetry_space_group_name_Hall '-P 2ybc'
_symmetry_space_group_name_H-M 'P 1 21/c 1'
_atom_sites_solution_hydrogens geom
_atom_sites_solution_primary direct
_atom_sites_solution_secondary difmap
_audit_creation_method SHELXL-97
_cell_angle_alpha 90.00
_cell_angle_beta 107.298(4)
_cell_angle_gamma 90.00
_cell_formula_units_Z 2
_cell_length_a 7.874(2)
_cell_length_b 12.918(4)
_cell_length_c 9.422(3)
_cell_measurement_reflns_used 4309
_cell_measurement_temperature 100(2)
_cell_measurement_theta_max 30.40
_cell_measurement_theta_min 2.71
_cell_volume 915.0(5)
_computing_cell_refinement 'Bruker SMART'
_computing_data_collection 'Bruker SMART'
_computing_data_reduction 'Bruker SAINT'
_computing_molecular_graphics 'Bruker SHELXTL'
_computing_publication_material 'Bruker SHELXTL'
_computing_structure_refinement 'SHELXL-97 (Sheldrick, 1997)'
_computing_structure_solution 'SHELXS-97 (Sheldrick, 1990)'
_diffrn_ambient_temperature 100(2)
_diffrn_measured_fraction_theta_full 0.999
_diffrn_measured_fraction_theta_max 0.999
_diffrn_measurement_device_type 'CCD area detector'
_diffrn_measurement_method 'phi and omega scans'
_diffrn_radiation_monochromator graphite
_diffrn_radiation_source 'fine-focus sealed tube'
_diffrn_radiation_type MoK\a
_diffrn_radiation_wavelength 0.71073
_diffrn_reflns_av_R_equivalents 0.0308
_diffrn_reflns_av_sigmaI/netI 0.0226
_diffrn_reflns_limit_h_max 9
_diffrn_reflns_limit_h_min -9
_diffrn_reflns_limit_k_max 15
_diffrn_reflns_limit_k_min -15
_diffrn_reflns_limit_l_max 11
_diffrn_reflns_limit_l_min -11
_diffrn_reflns_number 7144
_diffrn_reflns_theta_full 25.05
_diffrn_reflns_theta_max 25.05
_diffrn_reflns_theta_min 2.71
_exptl_absorpt_coefficient_mu 9.173
_exptl_absorpt_correction_T_max 0.4319
_exptl_absorpt_correction_T_min 0.2268
_exptl_absorpt_correction_type multi-scan
_exptl_absorpt_process_details SADABS
_exptl_crystal_colour colorless
_exptl_crystal_density_diffrn 2.073
_exptl_crystal_density_meas ?
_exptl_crystal_density_method .
_exptl_crystal_description block
_exptl_crystal_F_000 540
_exptl_crystal_size_max 0.23
_exptl_crystal_size_mid 0.15
_exptl_crystal_size_min 0.11
_refine_diff_density_max 0.967
_refine_diff_density_min -1.129
_refine_diff_density_rms 0.118
_refine_ls_extinction_method none
_refine_ls_goodness_of_fit_ref 0.685
_refine_ls_hydrogen_treatment constr
_refine_ls_matrix_type full
_refine_ls_number_parameters 101
_refine_ls_number_reflns 1617
_refine_ls_number_restraints 0
_refine_ls_restrained_S_all 0.685
_refine_ls_R_factor_all 0.0291
_refine_ls_R_factor_gt 0.0192
_refine_ls_shift/su_max 0.000
_refine_ls_shift/su_mean 0.000
_refine_ls_structure_factor_coef Fsqd
_refine_ls_weighting_details 'calc w=1/[\s^2^(Fo^2^)+(0.1000P)^2^+0.5000P] where P=(Fo^2^+2Fc^2^)/3'
_refine_ls_weighting_scheme calc
_refine_ls_wR_factor_gt 0.0648
_refine_ls_wR_factor_ref 0.0857
_reflns_number_gt 1276
_reflns_number_total 1617
_reflns_threshold_expression >2sigma(I)
_cod_data_source_file b712054k.txt
_cod_data_source_block bc002_mono
_cod_depositor_comments
;
The following automatic conversions were performed:
'_symmetry_cell_setting' value 'Monoclinic' changed to 'monoclinic'
according to '/home/saulius/struct/CIF-dictionaries/cif_core.dic'
dictionary named 'cif_core.dic' version 2.4.1 from
2010-06-29.

'_exptl_absorpt_correction_type' value 'MULTI-SCAN' changed
to 'multi-scan' according to
'/home/saulius/struct/CIF-dictionaries/cif_core.dic' dictionary named
'cif_core.dic' version 2.4.1 from 2010-06-29.

Automatic conversion script
Id: cif_fix_enum 1527 2010-12-29 10:47:43Z saulius 
;
_cod_original_sg_symbol_H-M P2(1)/c
_cod_database_code 7006290

loop_
_symmetry_equiv_pos_as_xyz
'x, y, z'
'-x, y+1/2, -z+1/2'
'-x, -y, -z'
'x, -y-1/2, z-1/2'

loop_
_atom_site_label
_atom_site_type_symbol
_atom_site_fract_x
_atom_site_fract_y
_atom_site_fract_z
_atom_site_U_iso_or_equiv
_atom_site_adp_type
_atom_site_occupancy
_atom_site_symmetry_multiplicity
_atom_site_calc_flag
_atom_site_refinement_flags
_atom_site_disorder_assembly
_atom_site_disorder_group
U1 U 0.5000 0.5000 0.5000 0.01392(15) Uani 1 2 d S . .
Cl1 Cl 0.30144(17) 0.60903(9) 0.26698(13) 0.0219(3) Uani 1 1 d . . .
O1 O 0.3322(7) 0.5123(2) 0.5900(6) 0.0200(10) Uani 1 1 d . . .
N1 N 0.6152(5) 0.6628(3) 0.6063(4) 0.0165(9) Uani 1 1 d . . .
H1 H 0.5763 0.6851 0.6793 0.020 Uiso 1 1 calc R . .
N2 N 0.8960(5) 0.6893(3) 0.5770(4) 0.0153(9) Uani 1 1 d . . .
N3 N 0.6903(5) 0.8222(3) 0.5175(4) 0.0164(9) Uani 1 1 d . . .
C1 C 0.7316(6) 0.7245(3) 0.5686(5) 0.0135(10) Uani 1 1 d . . .
C2 C 0.9890(6) 0.7225(5) 0.4724(6) 0.0207(13) Uani 1 1 d . . .
H2A H 0.9083 0.7635 0.3931 0.031 Uiso 1 1 calc R . .
H2B H 1.0292 0.6616 0.4293 0.031 Uiso 1 1 calc R . .
H2C H 1.0920 0.7648 0.5245 0.031 Uiso 1 1 calc R . .
C3 C 0.9778(6) 0.6034(4) 0.6739(5) 0.0178(10) Uani 1 1 d . . .
H3A H 0.9086 0.5884 0.7424 0.027 Uiso 1 1 calc R . .
H3B H 1.0996 0.6221 0.7308 0.027 Uiso 1 1 calc R . .
H3C H 0.9801 0.5420 0.6134 0.027 Uiso 1 1 calc R . .
C4 C 0.8143(6) 0.9087(3) 0.5646(5) 0.0186(11) Uani 1 1 d . . .
H4A H 0.7761 0.9524 0.6344 0.028 Uiso 1 1 calc R . .
H4B H 0.8161 0.9497 0.4775 0.028 Uiso 1 1 calc R . .
H4C H 0.9339 0.8819 0.6134 0.028 Uiso 1 1 calc R . .
C5 C 0.5031(6) 0.8537(5) 0.4594(7) 0.0218(12) Uani 1 1 d . . .
H5A H 0.4305 0.7937 0.4147 0.033 Uiso 1 1 calc R . .
H5B H 0.4916 0.9076 0.3838 0.033 Uiso 1 1 calc R . .
H5C H 0.4623 0.8808 0.5407 0.033 Uiso 1 1 calc R . .

loop_
_atom_site_aniso_label
_atom_site_aniso_U_11
_atom_site_aniso_U_22
_atom_site_aniso_U_33
_atom_site_aniso_U_23
_atom_site_aniso_U_13
_atom_site_aniso_U_12
U1 0.0119(2) 0.0144(2) 0.0159(2) -0.00122(8) 0.00486(14) -0.00064(8)
Cl1 0.0205(6) 0.0223(6) 0.0202(6) 0.0020(5) 0.0019(5) 0.0006(6)
O1 0.014(2) 0.023(2) 0.024(2) -0.0030(14) 0.0065(19) -0.0005(14)
N1 0.018(2) 0.017(2) 0.017(2) -0.0069(17) 0.0084(18) -0.0069(17)
N2 0.014(2) 0.015(2) 0.018(2) 0.0034(16) 0.0056(17) 0.0026(17)
N3 0.014(2) 0.0084(19) 0.023(2) 0.0001(16) -0.0003(17) -0.0011(16)
C1 0.015(2) 0.016(2) 0.008(2) -0.0014(18) 0.0003(19) 0.0007(19)
C2 0.018(3) 0.027(3) 0.021(2) 0.001(2) 0.011(2) -0.002(2)
C3 0.017(2) 0.014(2) 0.018(2) 0.004(2) 0.000(2) 0.004(2)
C4 0.018(3) 0.010(2) 0.027(3) 0.005(2) 0.005(2) -0.0005(19)
C5 0.015(3) 0.019(3) 0.027(3) 0.003(2) 0.000(2) 0.0037(19)

loop_
_atom_type_symbol
_atom_type_description
_atom_type_scat_dispersion_real
_atom_type_scat_dispersion_imag
_atom_type_scat_source
C C 0.0033 0.0016 'International Tables Vol C Tables 4.2.6.8 and 6.1.1.4'
H H 0.0000 0.0000 'International Tables Vol C Tables 4.2.6.8 and 6.1.1.4'
N N 0.0061 0.0033 'International Tables Vol C Tables 4.2.6.8 and 6.1.1.4'
O O 0.0106 0.0060 'International Tables Vol C Tables 4.2.6.8 and 6.1.1.4'
Cl Cl 0.1484 0.1585 'International Tables Vol C Tables 4.2.6.8 and 6.1.1.4'
U U -9.6767 9.6646 'International Tables Vol C Tables 4.2.6.8 and 6.1.1.4'

loop_
_geom_angle_atom_site_label_1
_geom_angle_atom_site_label_2
_geom_angle_atom_site_label_3
_geom_angle
_geom_angle_site_symmetry_1
_geom_angle_site_symmetry_3
_geom_angle_publ_flag
O1 U1 O1 180.000(1) 3_666 . ?
O1 U1 N1 87.99(15) 3_666 3_666 ?
O1 U1 N1 92.01(15) . 3_666 ?
O1 U1 N1 92.01(15) 3_666 . ?
O1 U1 N1 87.99(15) . . ?
N1 U1 N1 180.000(1) 3_666 . ?
O1 U1 Cl1 89.52(15) 3_666 . ?
O1 U1 Cl1 90.48(15) . . ?
N1 U1 Cl1 93.60(10) 3_666 . ?
N1 U1 Cl1 86.40(10) . . ?
O1 U1 Cl1 90.48(15) 3_666 3_666 ?
O1 U1 Cl1 89.52(15) . 3_666 ?
N1 U1 Cl1 86.40(10) 3_666 3_666 ?
N1 U1 Cl1 93.60(10) . 3_666 ?
Cl1 U1 Cl1 180.0 . 3_666 ?
C1 N1 U1 128.1(3) . . ?
C1 N1 H1 116.0 . . ?
U1 N1 H1 116.0 . . ?
C1 N2 C2 121.8(4) . . ?
C1 N2 C3 122.0(4) . . ?
C2 N2 C3 115.5(4) . . ?
C1 N3 C4 122.4(4) . . ?
C1 N3 C5 119.9(4) . . ?
C4 N3 C5 114.0(4) . . ?
N1 C1 N2 120.2(4) . . ?
N1 C1 N3 122.5(4) . . ?
N2 C1 N3 117.3(4) . . ?
N2 C2 H2A 109.5 . . ?
N2 C2 H2B 109.5 . . ?
H2A C2 H2B 109.5 . . ?
N2 C2 H2C 109.5 . . ?
H2A C2 H2C 109.5 . . ?
H2B C2 H2C 109.5 . . ?
N2 C3 H3A 109.5 . . ?
N2 C3 H3B 109.5 . . ?
H3A C3 H3B 109.5 . . ?
N2 C3 H3C 109.5 . . ?
H3A C3 H3C 109.5 . . ?
H3B C3 H3C 109.5 . . ?
N3 C4 H4A 109.5 . . ?
N3 C4 H4B 109.5 . . ?
H4A C4 H4B 109.5 . . ?
N3 C4 H4C 109.5 . . ?
H4A C4 H4C 109.5 . . ?
H4B C4 H4C 109.5 . . ?
N3 C5 H5A 109.5 . . ?
N3 C5 H5B 109.5 . . ?
H5A C5 H5B 109.5 . . ?
N3 C5 H5C 109.5 . . ?
H5A C5 H5C 109.5 . . ?
H5B C5 H5C 109.5 . . ?

loop_
_geom_bond_atom_site_label_1
_geom_bond_atom_site_label_2
_geom_bond_distance
_geom_bond_site_symmetry_2
_geom_bond_publ_flag
U1 O1 1.777(5) 3_666 ?
U1 O1 1.777(5) . ?
U1 N1 2.390(4) 3_666 ?
U1 N1 2.390(4) . ?
U1 Cl1 2.6846(13) . ?
U1 Cl1 2.6846(13) 3_666 ?
N1 C1 1.339(6) . ?
N1 H1 0.8800 . ?
N2 C1 1.353(6) . ?
N2 C2 1.456(6) . ?
N2 C3 1.459(6) . ?
N3 C1 1.355(6) . ?
N3 C4 1.464(6) . ?
N3 C5 1.470(6) . ?
C2 H2A 0.9800 . ?
C2 H2B 0.9800 . ?
C2 H2C 0.9800 . ?
C3 H3A 0.9800 . ?
C3 H3B 0.9800 . ?
C3 H3C 0.9800 . ?
C4 H4A 0.9800 . ?
C4 H4B 0.9800 . ?
C4 H4C 0.9800 . ?
C5 H5A 0.9800 . ?
C5 H5B 0.9800 . ?
C5 H5C 0.9800 . ?
